data_1518114
loop_
_publ_author_name
'Goiffon, Aline'
'Jumas, Jean-Claude'
'Philippot, Etienne'

_publ_section_title
;
 Phases de type quartz alpha ; structure de FePO4 et spectrometrie
 Mossbauer du fer-57
;
_journal_name_full 'Revue de Chimie Minerale'
_journal_page_first 99
_journal_page_last 110
_journal_volume 23
_journal_year 1986
_chemical_formula_sum 'Fe O4 P'
_chemical_formula_weight 150.82
_space_group_IT_number 152
_symmetry_cell_setting trigonal
_symmetry_Int_Tables_number 152
_symmetry_space_group_name_Hall 'P 31 2"'
_symmetry_space_group_name_H-M 'P 31 2 1'
_cell_angle_alpha 90
_cell_angle_beta 90
_cell_angle_gamma 120
_cell_formula_units_Z 3
_cell_length_a 5.021(2)
_cell_length_b 5.021(2)
_cell_length_c 11.229(4)
_cell_volume 245.16(16)
_diffrn_ambient_temperature 173
_diffrn_radiation_probe x-ray
_diffrn_radiation_type MoK\a
_diffrn_radiation_wavelength 0.71069
_exptl_absorpt_coefficient_mu 4.931
_exptl_crystal_density_diffrn 3.064
_exptl_crystal_F_000 219
_refine_ls_number_reflns 373
_refine_ls_R_factor_gt 0.032
_cod_data_source_file RCM-1986-23-99-110-1.cif
_cod_data_source_block FePO4-173K
_cod_original_cell_volume 245.2(2)
_cod_database_code 1518114

loop_
_symmetry_equiv_pos_site_id
_symmetry_equiv_pos_as_xyz
1 x,y,z
2 -y,x-y,1/3+z
3 -x+y,-x,2/3+z
4 y,x,-z
5 -x,-x+y,1/3-z
6 x-y,-y,2/3-z

loop_
_atom_site_aniso_label
_atom_site_aniso_U_11
_atom_site_aniso_U_22
_atom_site_aniso_U_33
_atom_site_aniso_U_23
_atom_site_aniso_U_13
_atom_site_aniso_U_12
Fe 0.0054(6) 0.0019(6) 0.0046(2) 0.0005(5) 0.0003(5) 0.0010(6)
P 0.0050(10) 0.0070(10) 0.0059(5) -0.0025(10) -0.0013(10) 0.0035(10)
O1 0.012(2) 0.010(2) 0.0090(10) -0.0050(10) -0.0020(10) 0.005(2)
O2 0.014(2) 0.009(2) 0.0110(10) -0.0030(10) -0.004(2) 0.007(2)

loop_
_atom_site_label
_atom_site_type_symbol
_atom_site_thermal_displace_type
_atom_site_fract_x
_atom_site_fract_y
_atom_site_fract_z
_atom_site_occupancy
_atom_site_U_iso_or_equiv
Fe Fe Uani 0.4566(3) 0.00000 0.33333 1.000 0.0043(3)
P P Uani 0.4550(5) 0.00000 0.83333 1.000 0.0057(5)
O1 O Uani 0.4160(10) 0.3200(10) 0.3953(3) 1.000 0.0106(10)
O2 O Uani 0.4090(10) 0.2662(9) 0.8737(3) 1.000 0.0108(10)

loop_
_atom_type_symbol
_atom_type_description
_atom_type_scat_dispersion_real
_atom_type_scat_dispersion_imag
_atom_type_scat_source
Fe Fe 0.3463 0.8444 ' International Tables Vol C Tables 4.2.6.8 and 6.1.1.4'
O O 0.0106 0.0060 ' International Tables Vol C Tables 4.2.6.8 and 6.1.1.4'
P P 0.1023 0.0942 ' International Tables Vol C Tables 4.2.6.8 and 6.1.1.4'

loop_
_geom_angle_atom_site_label_1
_geom_angle_atom_site_label_2
_geom_angle_atom_site_label_3
_geom_angle
_geom_angle_site_symmetry_1
_geom_angle_site_symmetry_3
_geom_angle_publ_flag
O1 Fe O2 109.7(2) . 2_654 yes
O1 Fe O2 105.4(2) . 5_656 yes
O1 Fe O1 114.2(3) . 6_555 yes
O2 Fe O2 112.6(2) 2_654 5_656 yes
O1 Fe O2 105.4(2) 6_555 2_654 yes
O1 Fe O2 109.7(2) 6_555 5_656 yes
O1 P O2 111.2(3) 2_655 . yes
O1 P O2 108.6(2) 5_656 . yes
O2 P O2 108.2(3) . 6_556 yes
O1 P O1 109.1(3) 2_655 5_656 yes
O1 P O2 108.6(3) 2_655 6_556 yes
O1 P O2 111.2(3) 5_656 6_556 yes
Fe O1 P 137.6(3) . 3_664 yes
Fe O2 P 136.1(3) 3_665 . yes

loop_
_geom_bond_atom_site_label_1
_geom_bond_atom_site_label_2
_geom_bond_distance
_geom_bond_site_symmetry_2
_geom_bond_publ_flag
Fe O1 1.853(5) . yes
Fe O2 1.862(5) 2_654 yes
Fe O2 1.861(5) 5_656 yes
Fe O1 1.853(5) 6_555 yes
P O2 1.534(5) . yes
P O1 1.532(5) 2_655 yes
P O1 1.532(5) 5_656 yes
P O2 1.534(5) 6_556 yes
